data_7244860
loop_
_publ_author_name
'Qian, yin'
'Wang, Yi-Ming'
'Xu, Lei'
'Yao, Wanwan'
'Shao, Dong-Sheng'
'Ren, XiaoMing'

_publ_section_title
;
 Formation of Organic Ion Cocrystals, Phase Transition and Ion Conduction
;
_journal_name_full CrystEngComm
_journal_paper_doi 10.1039/D2CE00156J
_journal_year 2022
_chemical_formula_sum 'C20 H32 N6 Ni S4'
_chemical_formula_weight 543.47
_space_group_IT_number 14
_space_group_name_Hall '-P 2ybc'
_space_group_name_H-M_alt 'P 1 21/c 1'
_atom_sites_solution_hydrogens geom
_atom_sites_solution_primary direct
_atom_sites_solution_secondary difmap
_audit_creation_method SHELXL-97
_audit_update_record
;
2022-01-27 deposited with the CCDC.	2022-04-26 downloaded from the CCDC.
;
_cell_angle_alpha 90.00
_cell_angle_beta 103.974(2)
_cell_angle_gamma 90.00
_cell_formula_units_Z 2
_cell_length_a 9.8898(7)
_cell_length_b 11.0565(8)
_cell_length_c 12.9603(9)
_cell_measurement_temperature 293(2)
_cell_volume 1375.22(17)
_computing_structure_refinement 'SHELXL-97 (Sheldrick, 1997)'
_computing_structure_solution 'SHELXS-97 (Sheldrick, 1990)'
_diffrn_ambient_temperature 293(2)
_diffrn_measured_fraction_theta_full 0.991
_diffrn_measured_fraction_theta_max 0.991
_diffrn_radiation_monochromator graphite
_diffrn_radiation_source 'fine-focus sealed tube'
_diffrn_radiation_type MoK\a
_diffrn_radiation_wavelength 0.71073
_diffrn_reflns_av_R_equivalents 0.0588
_diffrn_reflns_av_sigmaI/netI 0.0865
_diffrn_reflns_limit_h_max 12
_diffrn_reflns_limit_h_min -11
_diffrn_reflns_limit_k_max 14
_diffrn_reflns_limit_k_min -11
_diffrn_reflns_limit_l_max 16
_diffrn_reflns_limit_l_min -16
_diffrn_reflns_number 13274
_diffrn_reflns_theta_full 27.59
_diffrn_reflns_theta_max 27.59
_diffrn_reflns_theta_min 2.45
_exptl_absorpt_coefficient_mu 1.028
_exptl_crystal_density_diffrn 1.312
_exptl_crystal_density_method 'not measured'
_exptl_crystal_F_000 572
_refine_diff_density_max 0.372
_refine_diff_density_min -0.395
_refine_diff_density_rms 0.061
_refine_ls_extinction_method none
_refine_ls_goodness_of_fit_ref 1.031
_refine_ls_hydrogen_treatment mixed
_refine_ls_matrix_type full
_refine_ls_number_parameters 168
_refine_ls_number_reflns 3164
_refine_ls_number_restraints 76
_refine_ls_restrained_S_all 1.029
_refine_ls_R_factor_all 0.1853
_refine_ls_R_factor_gt 0.0776
_refine_ls_shift/su_max 0.000
_refine_ls_shift/su_mean 0.000
_refine_ls_structure_factor_coef Fsqd
_refine_ls_weighting_details 'calc w=1/[\s^2^(Fo^2^)+(0.0812P)^2^+2.0492P] where P=(Fo^2^+2Fc^2^)/3'
_refine_ls_weighting_scheme calc
_refine_ls_wR_factor_gt 0.1791
_refine_ls_wR_factor_ref 0.2186
_reflns_number_gt 1499
_reflns_number_total 3164
_reflns_threshold_expression >2sigma(I)
_cod_data_source_file d2ce00156j2.cif
_cod_data_source_block r1812qy_1_0m
_cod_database_code 7244860

loop_
_symmetry_equiv_pos_as_xyz
'x, y, z'
'-x, y+1/2, -z+1/2'
'-x, -y, -z'
'x, -y-1/2, z-1/2'

loop_
_atom_site_label
_atom_site_type_symbol
_atom_site_fract_x
_atom_site_fract_y
_atom_site_fract_z
_atom_site_U_iso_or_equiv
_atom_site_adp_type
_atom_site_occupancy
_atom_site_symmetry_multiplicity
_atom_site_calc_flag
_atom_site_refinement_flags
_atom_site_disorder_assembly
_atom_site_disorder_group
Ni1 Ni 0.0000 0.5000 0.0000 0.0694(4) Uani 1 2 d S . .
S1 S 0.15540(18) 0.45838(17) -0.08759(14) 0.0879(6) Uani 1 1 d . . .
S2 S 0.04467(19) 0.33448(17) 0.09154(14) 0.0908(6) Uani 1 1 d . . .
N1 N 0.4095(8) 0.2216(8) -0.1137(6) 0.151(3) Uani 1 1 d . . .
N2 N 0.2659(14) 0.0620(11) 0.1160(9) 0.225(6) Uani 1 1 d . . .
N3 N 0.7103(6) 0.1768(6) 0.2240(4) 0.0977(18) Uani 1 1 d . . .
C1 C 0.2179(6) 0.3179(6) -0.0378(5) 0.0818(18) Uani 1 1 d . . .
C2 C 0.1704(7) 0.2665(7) 0.0392(6) 0.095(2) Uani 1 1 d . . .
C3 C 0.3244(8) 0.2659(8) -0.0805(6) 0.111(3) Uani 1 1 d . . .
C4 C 0.2204(12) 0.1523(11) 0.0813(8) 0.156(4) Uani 1 1 d . . .
C5' C 0.7739(14) 0.2489(10) 0.3134(9) 0.202(5) Uani 0.50 1 d PU A 1
H5'A H 0.8097 0.1975 0.3735 0.304 Uiso 0.50 1 calc PR A 1
H5'B H 0.7062 0.3032 0.3296 0.304 Uiso 0.50 1 calc PR A 1
H5'C H 0.8490 0.2946 0.2975 0.304 Uiso 0.50 1 calc PR A 1
C6' C 0.6492(10) 0.2522(11) 0.1312(7) 0.166(4) Uani 0.50 1 d PU A 1
H6'A H 0.7154 0.3126 0.1225 0.249 Uiso 0.50 1 calc PR A 1
H6'B H 0.5667 0.2910 0.1417 0.249 Uiso 0.50 1 calc PR A 1
H6'C H 0.6256 0.2025 0.0687 0.249 Uiso 0.50 1 calc PR A 1
C7' C 0.6085(18) 0.0982(12) 0.2519(13) 0.250(5) Uani 0.50 1 d PU A 1
H7'A H 0.6154 0.0190 0.2231 0.375 Uiso 0.50 1 calc PR A 1
H7'B H 0.5168 0.1300 0.2233 0.375 Uiso 0.50 1 calc PR A 1
H7'C H 0.6256 0.0930 0.3279 0.375 Uiso 0.50 1 calc PR A 1
C8' C 0.8178(12) 0.0976(9) 0.1983(8) 0.151(3) Uani 0.50 1 d PU A 1
H8'A H 0.8065 0.0953 0.1227 0.226 Uiso 0.50 1 calc PR A 1
H8'B H 0.8082 0.0173 0.2240 0.226 Uiso 0.50 1 calc PR A 1
H8'C H 0.9086 0.1285 0.2316 0.226 Uiso 0.50 1 calc PR A 1
C5 C 0.7739(14) 0.2489(10) 0.3134(9) 0.202(5) Uani 0.50 1 d PU A 2
H5A H 0.6955 0.2910 0.3296 0.304 Uiso 0.50 1 calc PR A 2
H5B H 0.8020 0.1897 0.3698 0.304 Uiso 0.50 1 calc PR A 2
C6 C 0.6492(10) 0.2522(11) 0.1312(7) 0.166(4) Uani 0.50 1 d PU A 2
H6A H 0.5892 0.2011 0.0786 0.249 Uiso 0.50 1 calc PR A 2
H6B H 0.7244 0.2794 0.1007 0.249 Uiso 0.50 1 calc PR A 2
C7 C 0.6085(18) 0.0982(12) 0.2519(13) 0.250(5) Uani 0.50 1 d PU A 2
H7A H 0.5384 0.1569 0.2590 0.375 Uiso 0.50 1 calc PR A 2
H7B H 0.5702 0.0599 0.1838 0.375 Uiso 0.50 1 calc PR A 2
C8 C 0.8178(12) 0.0976(9) 0.1983(8) 0.151(3) Uani 0.50 1 d PU A 2
H8A H 0.8941 0.1475 0.1880 0.226 Uiso 0.50 1 calc PR A 2
H8B H 0.8541 0.0450 0.2586 0.226 Uiso 0.50 1 calc PR A 2
C9 C 0.870(2) 0.3264(18) 0.3354(16) 0.165(6) Uani 0.50 1 d PU A 2
H9A H 0.9574 0.2888 0.3339 0.248 Uiso 0.50 1 calc PR A 2
H9B H 0.8758 0.3588 0.4050 0.248 Uiso 0.50 1 calc PR A 2
H9C H 0.8512 0.3905 0.2840 0.248 Uiso 0.50 1 calc PR A 2
C10 C 0.5563(17) 0.3749(19) 0.1493(13) 0.147(5) Uani 0.50 1 d PU A 2
H10A H 0.4626 0.3511 0.1480 0.220 Uiso 0.50 1 calc PR A 2
H10B H 0.5553 0.4323 0.0935 0.220 Uiso 0.50 1 calc PR A 2
H10C H 0.5982 0.4112 0.2168 0.220 Uiso 0.50 1 calc PR A 2
C11 C 0.586(4) 0.016(2) 0.315(2) 0.245(8) Uani 0.50 1 d PU A 2
H11A H 0.5577 0.0524 0.3732 0.367 Uiso 0.50 1 calc PR A 2
H11B H 0.6696 -0.0300 0.3408 0.367 Uiso 0.50 1 calc PR A 2
H11C H 0.5134 -0.0368 0.2769 0.367 Uiso 0.50 1 calc PR A 2
C12 C 0.773(2) 0.0299(18) 0.1128(15) 0.146(5) Uani 0.50 1 d PU A 2
H12A H 0.7715 -0.0534 0.1335 0.219 Uiso 0.50 1 calc PR A 2
H12B H 0.8344 0.0391 0.0661 0.219 Uiso 0.50 1 calc PR A 2
H12C H 0.6808 0.0547 0.0766 0.219 Uiso 0.50 1 calc PR A 2

loop_
_atom_site_aniso_label
_atom_site_aniso_U_11
_atom_site_aniso_U_22
_atom_site_aniso_U_33
_atom_site_aniso_U_23
_atom_site_aniso_U_13
_atom_site_aniso_U_12
Ni1 0.0642(7) 0.0798(8) 0.0683(7) -0.0008(6) 0.0238(5) -0.0094(5)
S1 0.0841(11) 0.0979(13) 0.0941(12) 0.0120(10) 0.0452(9) 0.0007(9)
S2 0.1039(13) 0.0908(13) 0.0905(12) 0.0113(9) 0.0487(10) 0.0055(9)
N1 0.118(5) 0.207(8) 0.144(6) 0.016(6) 0.065(5) 0.066(6)
N2 0.298(14) 0.194(10) 0.222(11) 0.104(9) 0.140(10) 0.132(10)
N3 0.107(4) 0.110(5) 0.075(4) 0.016(3) 0.020(3) -0.021(4)
C1 0.067(4) 0.105(5) 0.076(4) -0.010(4) 0.022(3) 0.006(3)
C2 0.100(5) 0.096(5) 0.090(5) 0.015(4) 0.027(4) 0.024(4)
C3 0.088(5) 0.162(8) 0.084(5) 0.013(5) 0.021(4) 0.030(5)
C4 0.188(10) 0.168(10) 0.134(8) 0.053(7) 0.086(7) 0.078(8)
C5' 0.268(11) 0.115(7) 0.158(8) -0.022(6) -0.080(8) -0.016(7)
C6' 0.135(7) 0.245(10) 0.114(6) 0.063(7) 0.022(5) 0.060(7)
C7' 0.366(13) 0.168(9) 0.303(12) -0.032(9) 0.249(10) -0.108(9)
C8' 0.184(8) 0.135(8) 0.129(7) 0.004(6) 0.028(7) -0.038(7)
C5 0.268(11) 0.115(7) 0.158(8) -0.022(6) -0.080(8) -0.016(7)
C6 0.135(7) 0.245(10) 0.114(6) 0.063(7) 0.022(5) 0.060(7)
C7 0.366(13) 0.168(9) 0.303(12) -0.032(9) 0.249(10) -0.108(9)
C8 0.184(8) 0.135(8) 0.129(7) 0.004(6) 0.028(7) -0.038(7)
C9 0.211(15) 0.120(11) 0.127(11) 0.006(10) -0.033(12) -0.009(9)
C10 0.114(10) 0.223(13) 0.103(9) 0.052(10) 0.025(8) 0.044(9)
C11 0.360(17) 0.145(13) 0.302(17) -0.018(12) 0.221(15) -0.092(13)
C12 0.180(13) 0.142(12) 0.128(11) -0.016(8) 0.062(10) -0.013(10)

loop_
_atom_type_symbol
_atom_type_description
_atom_type_scat_dispersion_real
_atom_type_scat_dispersion_imag
_atom_type_scat_source
C C 0.0033 0.0016 'International Tables Vol C Tables 4.2.6.8 and 6.1.1.4'
H H 0.0000 0.0000 'International Tables Vol C Tables 4.2.6.8 and 6.1.1.4'
N N 0.0061 0.0033 'International Tables Vol C Tables 4.2.6.8 and 6.1.1.4'
Ni Ni 0.3393 1.1124 'International Tables Vol C Tables 4.2.6.8 and 6.1.1.4'
S S 0.1246 0.1234 'International Tables Vol C Tables 4.2.6.8 and 6.1.1.4'

loop_
_geom_angle_atom_site_label_1
_geom_angle_atom_site_label_2
_geom_angle_atom_site_label_3
_geom_angle
_geom_angle_site_symmetry_1
_geom_angle_site_symmetry_3
_geom_angle_publ_flag
S2 Ni1 S2 180.00(5) . 3_565 ?
S2 Ni1 S1 88.23(6) . 3_565 ?
S2 Ni1 S1 91.77(6) 3_565 3_565 ?
S2 Ni1 S1 91.77(6) . . ?
S2 Ni1 S1 88.23(6) 3_565 . ?
S1 Ni1 S1 180.0 3_565 . ?
C1 S1 Ni1 103.2(2) . . ?
C2 S2 Ni1 102.9(3) . . ?
C5' N3 C7' 109.4(10) . . ?
C5' N3 C6' 111.3(8) . . ?
C7' N3 C6' 112.0(10) . . ?
C5' N3 C8' 108.4(8) . . ?
C7' N3 C8' 106.4(8) . . ?
C6' N3 C8' 109.2(7) . . ?
C2 C1 C3 123.2(7) . . ?
C2 C1 S1 120.2(5) . . ?
C3 C1 S1 116.5(5) . . ?
C1 C2 C4 121.2(7) . . ?
C1 C2 S2 121.8(6) . . ?
C4 C2 S2 117.0(6) . . ?
N1 C3 C1 178.4(10) . . ?
N2 C4 C2 177.3(14) . . ?
N3 C5' H5'A 109.5 . . ?
N3 C5' H5'B 109.5 . . ?
N3 C5' H5'C 109.5 . . ?
N3 C6' H6'A 109.5 . . ?
N3 C6' H6'B 109.5 . . ?
N3 C6' H6'C 109.5 . . ?
N3 C7' H7'A 109.5 . . ?
N3 C7' H7'B 109.5 . . ?
N3 C7' H7'C 109.5 . . ?
N3 C8' H8'A 109.5 . . ?
N3 C8' H8'B 109.5 . . ?
N3 C8' H8'C 109.5 . . ?
H9A C9 H9B 109.5 . . ?
H9A C9 H9C 109.5 . . ?
H9B C9 H9C 109.5 . . ?
H10A C10 H10B 109.5 . . ?
H10A C10 H10C 109.5 . . ?
H10B C10 H10C 109.5 . . ?
H11A C11 H11B 109.5 . . ?
H11A C11 H11C 109.5 . . ?
H11B C11 H11C 109.5 . . ?
H12A C12 H12B 109.5 . . ?
H12A C12 H12C 109.5 . . ?
H12B C12 H12C 109.5 . . ?

loop_
_geom_bond_atom_site_label_1
_geom_bond_atom_site_label_2
_geom_bond_distance
_geom_bond_site_symmetry_2
_geom_bond_publ_flag
Ni1 S2 2.1677(18) . ?
Ni1 S2 2.1677(18) 3_565 ?
Ni1 S1 2.1691(16) 3_565 ?
Ni1 S1 2.1691(16) . ?
S1 C1 1.737(7) . ?
S2 C2 1.726(7) . ?
N1 C3 1.143(9) . ?
N2 C4 1.142(11) . ?
N3 C5' 1.422(11) . ?
N3 C7' 1.441(11) . ?
N3 C6' 1.469(10) . ?
N3 C8' 1.477(12) . ?
C1 C2 1.328(9) . ?
C1 C3 1.425(9) . ?
C2 C4 1.416(12) . ?
C5' H5'A 0.9600 . ?
C5' H5'B 0.9600 . ?
C5' H5'C 0.9600 . ?
C6' H6'A 0.9600 . ?
C6' H6'B 0.9600 . ?
C6' H6'C 0.9600 . ?
C7' H7'A 0.9600 . ?
C7' H7'B 0.9600 . ?
C7' H7'C 0.9600 . ?
C8' H8'A 0.9600 . ?
C8' H8'B 0.9600 . ?
C8' H8'C 0.9600 . ?
C9 H9A 0.9600 . ?
C9 H9B 0.9600 . ?
C9 H9C 0.9600 . ?
C10 H10A 0.9600 . ?
C10 H10B 0.9600 . ?
C10 H10C 0.9600 . ?
C11 H11A 0.9600 . ?
C11 H11B 0.9600 . ?
C11 H11C 0.9600 . ?
C12 H12A 0.9600 . ?
C12 H12B 0.9600 . ?
C12 H12C 0.9600 . ?

loop_
_geom_torsion_atom_site_label_1
_geom_torsion_atom_site_label_2
_geom_torsion_atom_site_label_3
_geom_torsion_atom_site_label_4
_geom_torsion
_geom_torsion_site_symmetry_1
_geom_torsion_site_symmetry_2
_geom_torsion_site_symmetry_3
_geom_torsion_site_symmetry_4
_geom_torsion_publ_flag
S2 Ni1 S1 C1 2.1(2) . . . . ?
S2 Ni1 S1 C1 -177.9(2) 3_565 . . . ?
S1 Ni1 S1 C1 159(100) 3_565 . . . ?
S2 Ni1 S2 C2 -45(100) 3_565 . . . ?
S1 Ni1 S2 C2 178.2(3) 3_565 . . . ?
S1 Ni1 S2 C2 -1.8(3) . . . . ?
Ni1 S1 C1 C2 -2.2(6) . . . . ?
Ni1 S1 C1 C3 -179.6(5) . . . . ?
C3 C1 C2 C4 -2.4(13) . . . . ?
S1 C1 C2 C4 -179.7(7) . . . . ?
C3 C1 C2 S2 178.1(6) . . . . ?
S1 C1 C2 S2 0.9(9) . . . . ?
Ni1 S2 C2 C1 1.0(7) . . . . ?
Ni1 S2 C2 C4 -178.5(7) . . . . ?
C2 C1 C3 N1 15(34) . . . . ?
S1 C1 C3 N1 -168(33) . . . . ?
C1 C2 C4 N2 53(25) . . . . ?
S2 C2 C4 N2 -127(25) . . . . ?
